data_2300527
loop_
_publ_author_name
'Nord, A.G.'

_publ_section_title
;
 Use of the Rietveld technique for estimating cation distributions
;
_journal_name_full 'Journal of Applied Crystallography'
_journal_page_first 55
_journal_page_last 60
_journal_volume 17
_journal_year 1984
_chemical_formula_sum 'Fe0.9 O8 P2 Zn2.1'
_chemical_name_systematic '(Zn.70 Fe.30)3 (P O4)2'
_space_group_IT_number 14
_symmetry_space_group_name_Hall '-P 2yn'
_symmetry_space_group_name_H-M 'P 1 21/n 1'
_cell_angle_alpha 90
_cell_angle_beta 95.4
_cell_angle_gamma 90
_cell_formula_units_Z 2
_cell_length_a 7.558
_cell_length_b 8.536
_cell_length_c 5.042
_cell_volume 323.841
_citation_journal_id_ASTM JACGAR
_cod_data_source_file Nord_JACGAR_1984_1102.cif
_cod_data_source_block Fe0.9O8P2Zn2.1
_cod_original_cell_volume 323.8415
_cod_original_sg_symbol_Hall '-P 2ybc (x-z,y,z)'
_cod_database_code 2300527

loop_
_symmetry_equiv_pos_as_xyz
x,y,z
-x+1/2,y+1/2,-z+1/2
-x,-y,-z
x-1/2,-y-1/2,z-1/2

loop_
_atom_site_label
_atom_site_type_symbol
_atom_site_fract_x
_atom_site_fract_y
_atom_site_fract_z
_atom_site_occupancy
_atom_site_U_iso_or_equiv
Fe2 Fe+2 0 0 0.5 0.724 0.0
O3 O-2 0.255 0.356 0.93 1 0.0
Zn1 Zn+2 0.619 0.137 0.072 0.912 0.0
Zn2 Zn+2 0 0 0.5 0.276 0.0
Fe1 Fe+2 0.619 0.137 0.072 0.088 0.0
O2 O-2 0.129 0.201 0.304 1 0.0
O1 O-2 0.05 0.13 0.824 1 0.0
O4 O-2 0.364 0.081 0.052 1 0.0
P1 P+5 0.201 0.191 0.026 1 0.0
